data_7051313
loop_
_publ_author_name
'Fang Chen-jie'
'Duan Chun-ying'
'He Cheng'
'Han Gang'
'Meng Qing-jin'

_publ_section_title
;
 A supramolecular analog of cyclohexane sustained by aromatic
 C--H&#x00B7;&#x00B7;&#x00B7;\p interactions between ferrocene
 moieties: molecular packing of ferrocene-containing thiosemicarbazato
 metal complexes
;
_journal_issue 9
_journal_name_full 'New J. Chem.'
_journal_page_first 697
_journal_page_last 701
_journal_paper_doi 10.1039/b002590i
_journal_volume 24
_journal_year 2000
_chemical_formula_sum 'C28 H34.33 Fe2 N6 Ni O1.17 S2'
_chemical_formula_weight 708.14
_chemical_name_systematic
;
 ?
;
_space_group_IT_number 148
_symmetry_cell_setting hexagonal
_symmetry_space_group_name_Hall '-R 3'
_symmetry_space_group_name_H-M 'R -3 :H'
_atom_sites_solution_hydrogens geom
_atom_sites_solution_primary direct
_atom_sites_solution_secondary difmap
_audit_creation_method SHELXL-97
_cell_angle_alpha 90.00
_cell_angle_beta 90.00
_cell_angle_gamma 120.00
_cell_formula_units_Z 18
_cell_length_a 29.293(4)
_cell_length_b 29.293(4)
_cell_length_c 18.476(4)
_cell_measurement_reflns_used 22
_cell_measurement_temperature 293(2)
_cell_measurement_theta_max 12.51
_cell_measurement_theta_min 7.68
_cell_volume 13730(4)
_computing_cell_refinement 'Siemens XSCANS'
_computing_data_collection 'Siemens XSCANS'
_computing_data_reduction 'Siemens SHELXTL'
_computing_molecular_graphics 'Siemens SHELXTL'
_computing_publication_material 'Siemens SHELXTL'
_computing_structure_refinement 'Siemens SHELXTL'
_computing_structure_solution 'Siemens SHELXTL'
_diffrn_ambient_temperature 293(2)
_diffrn_measurement_device 'Siemens P4'
_diffrn_measurement_method '2\q/\w scans'
_diffrn_radiation_monochromator graphite
_diffrn_radiation_source 'fine-focus sealed tube'
_diffrn_radiation_type MoK\a
_diffrn_radiation_wavelength 0.71073
_diffrn_reflns_av_R_equivalents 0.0421
_diffrn_reflns_av_sigmaI/netI 0.0867
_diffrn_reflns_limit_h_max 30
_diffrn_reflns_limit_h_min 0
_diffrn_reflns_limit_k_max 0
_diffrn_reflns_limit_k_min -30
_diffrn_reflns_limit_l_max 20
_diffrn_reflns_limit_l_min 0
_diffrn_reflns_number 5287
_diffrn_reflns_theta_max 25.01
_diffrn_reflns_theta_min 2.35
_diffrn_standards_decay_% 17.28
_diffrn_standards_interval_count 97
_diffrn_standards_number 3
_exptl_absorpt_coefficient_mu 1.719
_exptl_absorpt_correction_T_max 0.5493
_exptl_absorpt_correction_T_min 0.5102
_exptl_absorpt_correction_type psi-scan
_exptl_crystal_colour 'dark-red                 '
_exptl_crystal_density_diffrn 1.542
_exptl_crystal_density_method 'not measured'
_exptl_crystal_description 'block                 '
_exptl_crystal_F_000 6582
_exptl_crystal_size_max 0.50
_exptl_crystal_size_mid 0.40
_exptl_crystal_size_min 0.40
_refine_diff_density_max 0.834
_refine_diff_density_min -0.754
_refine_diff_density_rms 0.112
_refine_ls_extinction_method none
_refine_ls_goodness_of_fit_ref 1.009
_refine_ls_hydrogen_treatment mixed
_refine_ls_matrix_type full
_refine_ls_number_parameters 348
_refine_ls_number_reflns 4961
_refine_ls_number_restraints 2
_refine_ls_restrained_S_all 1.009
_refine_ls_R_factor_all 0.1224
_refine_ls_R_factor_gt 0.0683
_refine_ls_shift/su_max 0.000
_refine_ls_shift/su_mean 0.000
_refine_ls_structure_factor_coef Fsqd
_refine_ls_weighting_details 'calc w=1/[\s^2^(Fo^2^)+(0.0953P)^2^+105.3806P] where P=(Fo^2^+2Fc^2^)/3'
_refine_ls_weighting_scheme calc
_refine_ls_wR_factor_gt 0.1676
_refine_ls_wR_factor_ref 0.1994
_reflns_number_observed 3073
_reflns_number_total 4961
_reflns_observed_criterion >2sigma(I)
_cod_data_source_file b002590i.txt
_cod_data_source_block complex_1
_cod_depositor_comments
;
The following automatic conversions were performed:
'_atom_site_symetry_multiplicity' tag replaced with
'_atom_site_symmetry_multiplicity'.

Automatic conversion script
Id: cif_correct_tags 1440 2010-10-19 06:21:57Z saulius 
;
_cod_original_cell_volume 13730.5(36)
_cod_original_sg_symbol_H-M 'R-3   '
_cod_database_code 7051313

loop_
_symmetry_equiv_pos_as_xyz
'x, y, z'
'-y, x-y, z'
'-x+y, -x, z'
'x+2/3, y+1/3, z+1/3'
'-y+2/3, x-y+1/3, z+1/3'
'-x+y+2/3, -x+1/3, z+1/3'
'x+1/3, y+2/3, z+2/3'
'-y+1/3, x-y+2/3, z+2/3'
'-x+y+1/3, -x+2/3, z+2/3'
'-x, -y, -z'
'y, -x+y, -z'
'x-y, x, -z'
'-x+2/3, -y+1/3, -z+1/3'
'y+2/3, -x+y+1/3, -z+1/3'
'x-y+2/3, x+1/3, -z+1/3'
'-x+1/3, -y+2/3, -z+2/3'
'y+1/3, -x+y+2/3, -z+2/3'
'x-y+1/3, x+2/3, -z+2/3'

loop_
_atom_site_label
_atom_site_type_symbol
_atom_site_fract_x
_atom_site_fract_y
_atom_site_fract_z
_atom_site_U_iso_or_equiv
_atom_site_adp_type
_atom_site_occupancy
_atom_site_symmetry_multiplicity
_atom_site_calc_flag
_atom_site_refinement_flags
_atom_site_disorder_assembly
_atom_site_disorder_group
Ni1 Ni 0.35119(4) 0.11778(4) 0.40286(5) 0.0321(3) Uani 1 1 d . . .
Fe1 Fe 0.50016(5) 0.29686(5) 0.46025(8) 0.0578(4) Uani 1 1 d . . .
Fe2 Fe 0.21522(5) 0.17458(5) 0.40702(8) 0.0549(4) Uani 1 1 d . . .
S1 S 0.35625(9) 0.07819(8) 0.30757(10) 0.0401(5) Uani 1 1 d . . .
S2 S 0.34595(9) 0.05566(8) 0.47224(11) 0.0455(6) Uani 1 1 d . . .
N1 N 0.3399(3) 0.1058(3) 0.1779(4) 0.059(2) Uani 1 1 d . . .
H1A H 0.3391 0.1267 0.1459 0.071 Uiso 1 1 calc R . .
H1B H 0.3332 0.0747 0.1657 0.071 Uiso 1 1 calc R . .
N2 N 0.3616(3) 0.1680(2) 0.2654(3) 0.0421(17) Uani 1 1 d . . .
N3 N 0.3759(3) 0.1783(2) 0.3394(3) 0.0366(15) Uani 1 1 d . . .
N4 N 0.3542(3) 0.0686(3) 0.6152(4) 0.067(2) Uani 1 1 d . . .
H4A H 0.3539 0.0827 0.6559 0.080 Uiso 1 1 calc R . .
H4B H 0.3595 0.0423 0.6141 0.080 Uiso 1 1 calc R . .
N5 N 0.3385(3) 0.1273(3) 0.5551(4) 0.0468(17) Uani 1 1 d . . .
N6 N 0.3285(3) 0.1414(2) 0.4869(3) 0.0381(15) Uani 1 1 d . . .
C1 C 0.3516(3) 0.1217(3) 0.2471(4) 0.0376(18) Uani 1 1 d . . .
C2 C 0.4034(3) 0.2268(3) 0.3563(4) 0.0390(19) Uani 1 1 d . . .
C3 C 0.4155(4) 0.2700(3) 0.3024(5) 0.059(3) Uani 1 1 d . . .
H3A H 0.3992 0.2547 0.2569 0.089 Uiso 1 1 calc R . .
H3B H 0.4530 0.2910 0.2960 0.089 Uiso 1 1 calc R . .
H3C H 0.4021 0.2919 0.3200 0.089 Uiso 1 1 calc R . .
C4 C 0.4245(3) 0.2411(3) 0.4298(4) 0.043(2) Uani 1 1 d . . .
C5 C 0.4261(4) 0.2833(3) 0.4719(5) 0.054(2) Uani 1 1 d . . .
H5B H 0.4130 0.3068 0.4568 0.064 Uiso 1 1 calc R . .
C6 C 0.4473(4) 0.2827(4) 0.5404(5) 0.064(3) Uani 1 1 d . . .
H6A H 0.4521 0.3063 0.5810 0.077 Uiso 1 1 calc R . .
C7 C 0.4609(4) 0.2425(4) 0.5400(5) 0.067(3) Uani 1 1 d . . .
H7A H 0.4770 0.2336 0.5800 0.081 Uiso 1 1 calc R . .
C8 C 0.4472(4) 0.2178(3) 0.4719(5) 0.056(2) Uani 1 1 d . . .
H8A H 0.4529 0.1891 0.4561 0.067 Uiso 1 1 calc R . .
C9 C 0.5560(7) 0.3727(6) 0.4693(14) 0.147(10) Uani 1 1 d . . .
H9A H 0.5551 0.3994 0.5002 0.177 Uiso 1 1 calc R . .
C10 C 0.5409(6) 0.3623(5) 0.3983(12) 0.116(6) Uani 1 1 d . . .
H10A H 0.5258 0.3795 0.3691 0.140 Uiso 1 1 calc R . .
C11 C 0.5507(6) 0.3230(6) 0.3752(9) 0.103(5) Uani 1 1 d . . .
H11A H 0.5424 0.3072 0.3268 0.124 Uiso 1 1 calc R . .
C12 C 0.5730(6) 0.3092(7) 0.4285(11) 0.116(5) Uani 1 1 d . . .
H12A H 0.5837 0.2824 0.4253 0.139 Uiso 1 1 calc R . .
C13 C 0.5784(5) 0.3397(9) 0.4873(10) 0.139(7) Uani 1 1 d . . .
H13A H 0.5938 0.3388 0.5340 0.166 Uiso 1 1 calc R . .
C14 C 0.3463(3) 0.0882(3) 0.5519(4) 0.045(2) Uani 1 1 d . . .
C15 C 0.3078(3) 0.1711(3) 0.4902(5) 0.0426(19) Uani 1 1 d . . .
C16 C 0.3027(4) 0.1937(4) 0.5600(5) 0.056(2) Uani 1 1 d . . .
H16A H 0.3169 0.1825 0.5985 0.084 Uiso 1 1 calc R . .
H16B H 0.2662 0.1816 0.5694 0.084 Uiso 1 1 calc R . .
H16C H 0.3218 0.2314 0.5571 0.084 Uiso 1 1 calc R . .
C17 C 0.2886(3) 0.1837(3) 0.4245(5) 0.046(2) Uani 1 1 d . . .
C18 C 0.2635(3) 0.1500(3) 0.3645(5) 0.049(2) Uani 1 1 d . . .
H18A H 0.2548 0.1132 0.3614 0.059 Uiso 1 1 calc R . .
C19 C 0.2509(4) 0.1763(4) 0.3117(5) 0.061(3) Uani 1 1 d . . .
H19A H 0.2336 0.1620 0.2652 0.074 Uiso 1 1 calc R . .
C20 C 0.2699(4) 0.2286(4) 0.3381(5) 0.061(3) Uani 1 1 d . . .
H20A H 0.2670 0.2564 0.3129 0.074 Uiso 1 1 calc R . .
C21 C 0.2916(4) 0.2330(3) 0.4073(5) 0.050(2) Uani 1 1 d . . .
H21A H 0.3068 0.2645 0.4380 0.061 Uiso 1 1 calc R . .
C22 C 0.1358(4) 0.1407(6) 0.3846(8) 0.092(4) Uani 1 1 d . . .
H22A H 0.1197 0.1287 0.3368 0.110 Uiso 1 1 calc R . .
C23 C 0.1557(5) 0.1922(6) 0.4125(8) 0.086(4) Uani 1 1 d . . .
H23A H 0.1550 0.2216 0.3883 0.104 Uiso 1 1 calc R . .
C24 C 0.1762(5) 0.1932(5) 0.4819(7) 0.088(4) Uani 1 1 d . . .
H24A H 0.1921 0.2234 0.5149 0.105 Uiso 1 1 calc R . .
C25 C 0.1690(5) 0.1418(6) 0.4962(7) 0.084(4) Uani 1 1 d . . .
H25A H 0.1793 0.1309 0.5405 0.100 Uiso 1 1 calc R . .
C26 C 0.1447(4) 0.1099(5) 0.4353(8) 0.087(4) Uani 1 1 d . . .
H26A H 0.1351 0.0730 0.4295 0.104 Uiso 1 1 calc R . .
O1W O 0.6667 0.3333 0.703(3) 0.170(17) Uiso 0.50 3 d SP . .
H1WA H 0.6680 0.3598 0.6694 0.204 Uiso 0.17 1 d PR . .
H1WB H 0.6977 0.3487 0.7476 0.204 Uiso 0.17 1 d PR . .
O1 O 0.4951(8) 0.1324(9) 0.5680(12) 0.262(8) Uiso 1 1 d U . .
H1C H 0.4665 0.1091 0.5829 0.393 Uiso 1 1 calc R . .
C27 C 0.5198(12) 0.1731(13) 0.6227(16) 0.238(8) Uiso 1 1 d U . .
H27A H 0.4917 0.1808 0.6321 0.285 Uiso 1 1 calc R . .
H27B H 0.5189 0.1522 0.6639 0.285 Uiso 1 1 calc R . .
C28 C 0.5642(11) 0.2221(12) 0.6402(14) 0.238(9) Uiso 1 1 d U . .
H28A H 0.5602 0.2323 0.6881 0.357 Uiso 1 1 calc R . .
H28B H 0.5675 0.2482 0.6061 0.357 Uiso 1 1 calc R . .
H28C H 0.5953 0.2190 0.6385 0.357 Uiso 1 1 calc R . .

loop_
_atom_site_aniso_label
_atom_site_aniso_U_11
_atom_site_aniso_U_22
_atom_site_aniso_U_33
_atom_site_aniso_U_23
_atom_site_aniso_U_13
_atom_site_aniso_U_12
Ni1 0.0409(6) 0.0323(6) 0.0265(5) -0.0023(4) -0.0015(4) 0.0209(5)
Fe1 0.0555(9) 0.0431(8) 0.0608(9) -0.0142(6) -0.0054(7) 0.0142(7)
Fe2 0.0543(8) 0.0583(9) 0.0646(9) -0.0025(7) -0.0034(7) 0.0375(7)
S1 0.0587(13) 0.0394(11) 0.0295(10) -0.0076(8) -0.0075(9) 0.0299(11)
S2 0.0701(15) 0.0430(12) 0.0342(11) 0.0038(9) 0.0048(10) 0.0362(12)
N1 0.106(7) 0.051(5) 0.033(4) -0.011(3) -0.016(4) 0.049(5)
N2 0.069(5) 0.031(4) 0.026(3) -0.004(3) -0.010(3) 0.024(3)
N3 0.054(4) 0.038(4) 0.024(3) -0.002(3) -0.003(3) 0.028(3)
N4 0.118(7) 0.084(6) 0.033(4) 0.002(4) 0.004(4) 0.076(6)
N5 0.065(5) 0.055(5) 0.032(4) -0.001(3) 0.001(3) 0.039(4)
N6 0.043(4) 0.039(4) 0.031(4) 0.000(3) 0.000(3) 0.020(3)
C1 0.040(5) 0.040(5) 0.030(4) -0.007(3) -0.007(3) 0.018(4)
C2 0.053(5) 0.033(4) 0.034(4) -0.002(3) -0.002(4) 0.023(4)
C3 0.096(8) 0.030(5) 0.040(5) 0.001(4) -0.005(5) 0.023(5)
C4 0.053(5) 0.030(4) 0.039(5) -0.006(4) -0.009(4) 0.014(4)
C5 0.063(6) 0.042(5) 0.050(5) -0.009(4) -0.015(5) 0.021(5)
C6 0.075(7) 0.066(7) 0.045(6) -0.019(5) -0.006(5) 0.032(6)
C7 0.089(8) 0.053(6) 0.046(6) -0.002(5) -0.023(5) 0.025(6)
C8 0.073(7) 0.033(5) 0.053(6) -0.004(4) -0.018(5) 0.021(5)
C9 0.089(12) 0.077(11) 0.20(2) -0.073(13) 0.054(13) -0.020(9)
C10 0.083(10) 0.052(8) 0.181(18) 0.022(10) 0.050(11) 0.008(7)
C11 0.088(10) 0.080(10) 0.106(11) -0.014(8) 0.041(9) 0.015(8)
C12 0.075(10) 0.115(13) 0.148(16) -0.015(12) -0.009(10) 0.041(9)
C13 0.050(8) 0.165(18) 0.120(14) -0.036(14) -0.026(8) -0.007(10)
C14 0.051(5) 0.051(5) 0.031(5) 0.004(4) 0.005(4) 0.024(4)
C15 0.043(5) 0.040(5) 0.050(5) -0.008(4) 0.001(4) 0.025(4)
C16 0.068(6) 0.062(6) 0.048(5) -0.017(4) -0.004(5) 0.040(5)
C17 0.048(5) 0.054(5) 0.048(5) -0.005(4) -0.005(4) 0.034(5)
C18 0.048(5) 0.052(5) 0.063(6) -0.018(4) -0.009(4) 0.036(5)
C19 0.066(6) 0.078(7) 0.053(6) -0.010(5) -0.021(5) 0.046(6)
C20 0.071(7) 0.069(7) 0.062(6) 0.005(5) -0.008(5) 0.049(6)
C21 0.061(6) 0.045(5) 0.054(6) -0.007(4) -0.002(5) 0.033(5)
C22 0.042(6) 0.111(11) 0.124(11) -0.003(9) -0.011(6) 0.040(7)
C23 0.073(8) 0.110(10) 0.114(11) 0.028(8) 0.021(7) 0.075(8)
C24 0.105(10) 0.098(10) 0.091(10) -0.003(7) 0.016(8) 0.074(8)
C25 0.073(8) 0.118(11) 0.069(8) 0.019(8) 0.018(6) 0.055(8)
C26 0.046(6) 0.082(8) 0.133(12) 0.020(8) 0.001(7) 0.032(6)

loop_
_atom_type_symbol
_atom_type_description
_atom_type_scat_dispersion_real
_atom_type_scat_dispersion_imag
_atom_type_scat_source
C C 0.0033 0.0016 'International Tables Vol C Tables 4.2.6.8 and 6.1.1.4'
H H 0.0000 0.0000 'International Tables Vol C Tables 4.2.6.8 and 6.1.1.4'
N N 0.0061 0.0033 'International Tables Vol C Tables 4.2.6.8 and 6.1.1.4'
S S 0.1246 0.1234 'International Tables Vol C Tables 4.2.6.8 and 6.1.1.4'
Fe Fe 0.3463 0.8444 'International Tables Vol C Tables 4.2.6.8 and 6.1.1.4'
Ni Ni 0.3393 1.1124 'International Tables Vol C Tables 4.2.6.8 and 6.1.1.4'
O O 0.0106 0.0060 'International Tables Vol C Tables 4.2.6.8 and 6.1.1.4'

loop_
_geom_angle_atom_site_label_1
_geom_angle_atom_site_label_2
_geom_angle_atom_site_label_3
_geom_angle
_geom_angle_site_symmetry_1
_geom_angle_site_symmetry_3
_geom_angle_publ_flag
N3 Ni1 N6 101.2(3) . . yes
N3 Ni1 S1 84.43(19) . . yes
N6 Ni1 S1 166.2(2) . . yes
N3 Ni1 S2 164.3(2) . . yes
N6 Ni1 S2 86.2(2) . . yes
S1 Ni1 S2 91.51(9) . . yes
C9 Fe1 C5 114.4(7) . . ?
C9 Fe1 C11 66.9(6) . . ?
C5 Fe1 C11 132.0(6) . . ?
C9 Fe1 C6 106.5(6) . . ?
C5 Fe1 C6 40.9(4) . . ?
C11 Fe1 C6 168.7(6) . . ?
C9 Fe1 C10 39.7(7) . . ?
C5 Fe1 C10 108.2(5) . . ?
C11 Fe1 C10 40.0(5) . . ?
C6 Fe1 C10 129.2(6) . . ?
C9 Fe1 C13 42.0(7) . . ?
C5 Fe1 C13 149.3(8) . . ?
C11 Fe1 C13 64.9(7) . . ?
C6 Fe1 C13 116.9(6) . . ?
C10 Fe1 C13 67.0(8) . . ?
C9 Fe1 C7 129.2(8) . . ?
C5 Fe1 C7 68.8(4) . . ?
C11 Fe1 C7 150.5(6) . . ?
C6 Fe1 C7 40.7(4) . . ?
C10 Fe1 C7 167.4(6) . . ?
C13 Fe1 C7 108.8(6) . . ?
C9 Fe1 C8 168.4(9) . . ?
C5 Fe1 C8 68.5(4) . . ?
C11 Fe1 C8 120.2(5) . . ?
C6 Fe1 C8 67.9(4) . . ?
C10 Fe1 C8 151.5(7) . . ?
C13 Fe1 C8 130.4(8) . . ?
C7 Fe1 C8 40.1(4) . . ?
C9 Fe1 C12 68.2(7) . . ?
C5 Fe1 C12 169.6(6) . . ?
C11 Fe1 C12 38.5(6) . . ?
C6 Fe1 C12 149.3(7) . . ?
C10 Fe1 C12 66.8(7) . . ?
C13 Fe1 C12 38.8(7) . . ?
C7 Fe1 C12 118.0(6) . . ?
C8 Fe1 C12 111.0(6) . . ?
C9 Fe1 C4 149.1(9) . . ?
C5 Fe1 C4 41.4(3) . . ?
C11 Fe1 C4 112.3(5) . . ?
C6 Fe1 C4 68.3(4) . . ?
C10 Fe1 C4 119.0(6) . . ?
C13 Fe1 C4 168.1(8) . . ?
C7 Fe1 C4 67.5(4) . . ?
C8 Fe1 C4 39.7(3) . . ?
C12 Fe1 C4 131.8(6) . . ?
C21 Fe2 C24 107.6(5) . . ?
C21 Fe2 C18 68.4(3) . . ?
C24 Fe2 C18 159.8(5) . . ?
C21 Fe2 C19 69.2(4) . . ?
C24 Fe2 C19 158.8(5) . . ?
C18 Fe2 C19 40.2(4) . . ?
C21 Fe2 C20 40.4(4) . . ?
C24 Fe2 C20 123.1(5) . . ?
C18 Fe2 C20 67.6(4) . . ?
C19 Fe2 C20 41.1(4) . . ?
C21 Fe2 C25 126.0(5) . . ?
C24 Fe2 C25 41.3(5) . . ?
C18 Fe2 C25 124.0(5) . . ?
C19 Fe2 C25 157.1(5) . . ?
C20 Fe2 C25 161.4(5) . . ?
C21 Fe2 C23 120.3(5) . . ?
C24 Fe2 C23 40.4(5) . . ?
C18 Fe2 C23 159.1(5) . . ?
C19 Fe2 C23 121.8(5) . . ?
C20 Fe2 C23 105.8(5) . . ?
C25 Fe2 C23 68.4(5) . . ?
C21 Fe2 C26 162.8(5) . . ?
C24 Fe2 C26 68.4(6) . . ?
C18 Fe2 C26 109.2(5) . . ?
C19 Fe2 C26 120.7(5) . . ?
C20 Fe2 C26 155.9(5) . . ?
C25 Fe2 C26 40.2(5) . . ?
C23 Fe2 C26 68.2(5) . . ?
C21 Fe2 C17 41.3(3) . . ?
C24 Fe2 C17 123.3(5) . . ?
C18 Fe2 C17 40.6(3) . . ?
C19 Fe2 C17 69.0(3) . . ?
C20 Fe2 C17 68.4(4) . . ?
C25 Fe2 C17 109.8(4) . . ?
C23 Fe2 C17 157.5(5) . . ?
C26 Fe2 C17 125.8(4) . . ?
C21 Fe2 C22 155.4(5) . . ?
C24 Fe2 C22 67.5(6) . . ?
C18 Fe2 C22 124.5(5) . . ?
C19 Fe2 C22 106.2(5) . . ?
C20 Fe2 C22 120.5(5) . . ?
C25 Fe2 C22 67.3(5) . . ?
C23 Fe2 C22 40.2(5) . . ?
C26 Fe2 C22 40.1(5) . . ?
C17 Fe2 C22 161.5(5) . . ?
C1 S1 Ni1 94.5(3) . . ?
C14 S2 Ni1 93.6(3) . . ?
C1 N2 N3 111.4(6) . . ?
C2 N3 N2 115.4(6) . . ?
C2 N3 Ni1 127.6(5) . . ?
N2 N3 Ni1 117.0(5) . . ?
C14 N5 N6 112.4(7) . . ?
C15 N6 N5 113.2(7) . . ?
C15 N6 Ni1 129.7(6) . . ?
N5 N6 Ni1 117.0(5) . . ?
N2 C1 N1 120.0(7) . . ?
N2 C1 S1 122.8(6) . . ?
N1 C1 S1 117.1(6) . . ?
N3 C2 C4 119.2(7) . . ?
N3 C2 C3 121.8(7) . . ?
C4 C2 C3 119.0(7) . . ?
C8 C4 C5 107.4(7) . . ?
C8 C4 C2 127.6(7) . . ?
C5 C4 C2 125.0(8) . . ?
C8 C4 Fe1 69.6(5) . . ?
C5 C4 Fe1 67.3(5) . . ?
C2 C4 Fe1 127.6(6) . . ?
C6 C5 C4 107.3(8) . . ?
C6 C5 Fe1 70.2(6) . . ?
C4 C5 Fe1 71.4(5) . . ?
C5 C6 C7 108.3(8) . . ?
C5 C6 Fe1 68.9(6) . . ?
C7 C6 Fe1 70.4(6) . . ?
C8 C7 C6 107.7(8) . . ?
C8 C7 Fe1 70.1(5) . . ?
C6 C7 Fe1 68.9(6) . . ?
C4 C8 C7 109.3(8) . . ?
C4 C8 Fe1 70.7(5) . . ?
C7 C8 Fe1 69.8(5) . . ?
C10 C9 C13 106.1(15) . . ?
C10 C9 Fe1 71.3(8) . . ?
C13 C9 Fe1 70.8(9) . . ?
C9 C10 C11 107.4(18) . . ?
C9 C10 Fe1 69.0(9) . . ?
C11 C10 Fe1 69.9(8) . . ?
C12 C11 C10 110.9(16) . . ?
C12 C11 Fe1 72.2(9) . . ?
C10 C11 Fe1 70.1(8) . . ?
C11 C12 C13 107.4(17) . . ?
C11 C12 Fe1 69.3(8) . . ?
C13 C12 Fe1 70.0(9) . . ?
C12 C13 C9 108.1(17) . . ?
C12 C13 Fe1 71.2(8) . . ?
C9 C13 Fe1 67.2(8) . . ?
N5 C14 N4 118.7(8) . . ?
N5 C14 S2 124.8(6) . . ?
N4 C14 S2 116.5(7) . . ?
N6 C15 C17 120.2(7) . . ?
N6 C15 C16 121.7(8) . . ?
C17 C15 C16 118.0(7) . . ?
C18 C17 C21 106.0(7) . . ?
C18 C17 C15 127.1(8) . . ?
C21 C17 C15 126.9(8) . . ?
C18 C17 Fe2 69.0(5) . . ?
C21 C17 Fe2 68.3(5) . . ?
C15 C17 Fe2 127.4(6) . . ?
C19 C18 C17 110.4(8) . . ?
C19 C18 Fe2 69.9(5) . . ?
C17 C18 Fe2 70.4(5) . . ?
C18 C19 C20 106.4(8) . . ?
C18 C19 Fe2 69.9(5) . . ?
C20 C19 Fe2 69.6(6) . . ?
C21 C20 C19 109.0(8) . . ?
C21 C20 Fe2 69.3(6) . . ?
C19 C20 Fe2 69.3(6) . . ?
C20 C21 C17 108.1(8) . . ?
C20 C21 Fe2 70.3(6) . . ?
C17 C21 Fe2 70.4(5) . . ?
C26 C22 C23 109.2(12) . . ?
C26 C22 Fe2 69.6(6) . . ?
C23 C22 Fe2 69.5(6) . . ?
C24 C23 C22 107.4(11) . . ?
C24 C23 Fe2 69.1(6) . . ?
C22 C23 Fe2 70.3(6) . . ?
C23 C24 C25 107.9(12) . . ?
C23 C24 Fe2 70.5(7) . . ?
C25 C24 Fe2 69.7(6) . . ?
C26 C25 C24 107.9(11) . . ?
C26 C25 Fe2 70.3(7) . . ?
C24 C25 Fe2 69.1(7) . . ?
C25 C26 C22 107.6(12) . . ?
C25 C26 Fe2 69.5(7) . . ?
C22 C26 Fe2 70.3(7) . . ?
C28 C27 O1 145(3) . . ?

loop_
_geom_bond_atom_site_label_1
_geom_bond_atom_site_label_2
_geom_bond_distance
_geom_bond_site_symmetry_2
_geom_bond_publ_flag
Ni1 N3 1.939(6) . yes
Ni1 N6 1.947(6) . yes
Ni1 S1 2.154(2) . yes
Ni1 S2 2.168(2) . yes
Fe1 C9 2.001(14) . ?
Fe1 C5 2.013(10) . ?
Fe1 C11 2.028(12) . ?
Fe1 C6 2.031(10) . ?
Fe1 C10 2.031(13) . ?
Fe1 C13 2.050(13) . ?
Fe1 C7 2.050(10) . ?
Fe1 C8 2.055(8) . ?
Fe1 C12 2.064(15) . ?
Fe1 C4 2.069(8) . ?
Fe2 C21 2.026(9) . ?
Fe2 C24 2.035(11) . ?
Fe2 C18 2.036(8) . ?
Fe2 C19 2.036(10) . ?
Fe2 C20 2.040(10) . ?
Fe2 C25 2.042(11) . ?
Fe2 C23 2.053(10) . ?
Fe2 C26 2.053(11) . ?
Fe2 C17 2.054(8) . ?
Fe2 C22 2.063(10) . ?
S1 C1 1.750(8) . ?
S2 C14 1.750(9) . ?
N1 C1 1.344(10) . ?
N2 C1 1.284(9) . ?
N2 N3 1.417(8) . ?
N3 C2 1.274(9) . ?
N4 C14 1.372(10) . ?
N5 C14 1.279(11) . ?
N5 N6 1.401(9) . ?
N6 C15 1.287(10) . ?
C2 C4 1.464(11) . ?
C2 C3 1.508(11) . ?
C4 C8 1.401(12) . ?
C4 C5 1.442(12) . ?
C5 C6 1.413(12) . ?
C6 C7 1.420(14) . ?
C7 C8 1.406(12) . ?
C9 C10 1.37(2) . ?
C9 C13 1.45(3) . ?
C10 C11 1.387(19) . ?
C11 C12 1.35(2) . ?
C12 C13 1.37(2) . ?
C15 C17 1.461(12) . ?
C15 C16 1.490(11) . ?
C17 C18 1.420(12) . ?
C17 C21 1.438(12) . ?
C18 C19 1.400(12) . ?
C19 C20 1.430(13) . ?
C20 C21 1.404(12) . ?
C22 C26 1.412(17) . ?
C22 C23 1.414(17) . ?
C23 C24 1.410(17) . ?
C24 C25 1.436(17) . ?
C25 C26 1.407(17) . ?
O1 C27 1.45(3) . ?
C27 C28 1.41(3) . ?
